data_4108013
loop_
_publ_author_name
'Aaron M. Appel'
'Suh-Jane Lee'
'James A. Franz'
'Daniel L. DuBois'
'M. Rakowski DuBois'
'Jerome C. Birnbaum'
'Brendan Twamley'

_publ_section_title
;
 Formation and Reactivity of a Persistent Radical in a Dinuclear
 Molybdenum Complex
;
_journal_name_full 'Journal of the American Chemical Society'
_journal_page_first 8940
_journal_page_last 8951
_journal_paper_doi 10.1021/ja078115r
_journal_volume 130
_journal_year 2008
_chemical_formula_moiety 'C28 H40 Mo2 S4, C6 H6'
_chemical_formula_sum 'C34 H46 Mo2 S4'
_chemical_formula_weight 774.83
_chemical_name_common '[Cp*2Mo2S2S(Bz)S(Me)] + C6H6'
_chemical_name_systematic
; 
 ? 
;
_space_group_IT_number 2
_symmetry_cell_setting triclinic
_symmetry_space_group_name_Hall '-P 1'
_symmetry_space_group_name_H-M 'P -1'
_atom_sites_solution_hydrogens geom
_atom_sites_solution_primary direct
_atom_sites_solution_secondary difmap
_audit_creation_method SHELXL-97
_cell_angle_alpha 87.631(2)
_cell_angle_beta 84.018(2)
_cell_angle_gamma 78.866(1)
_cell_formula_units_Z 4
_cell_length_a 10.5202(4)
_cell_length_b 12.5398(5)
_cell_length_c 26.2385(10)
_cell_measurement_reflns_used 9408
_cell_measurement_temperature 90(2)
_cell_measurement_theta_max 29.94
_cell_measurement_theta_min 2.20
_cell_volume 3377.0(2)
_computing_cell_refinement 'SAINT+  v. 7.23a (Bruker, 2006)'
_computing_data_collection 'SMART v. 5.632 (Bruker, 2006)'
_computing_data_reduction 'SAINT+  v. 7.23a (Bruker, 2006)'
_computing_molecular_graphics 'XP, SHELXTL  v. 6.14 (Bruker, 2003)'
_computing_publication_material 'XCIF, SHELXTL, v. 6.14 (Bruker, 2003)'
_computing_structure_refinement 'XL, SHELXTL  v. 6.14 (Bruker, 2003)'
_computing_structure_solution 'XS, SHELXTL  v. 6.14 (Bruker, 2003)'
_diffrn_ambient_temperature 90(2)
_diffrn_detector_area_resol_mean 8.3
_diffrn_measured_fraction_theta_full 1.000
_diffrn_measured_fraction_theta_max 1.000
_diffrn_measurement_device_type 'Bruker/Siemens SMART APEX'
_diffrn_measurement_method '\w scans'
_diffrn_radiation_monochromator graphite
_diffrn_radiation_source 'normal-focus sealed tube'
_diffrn_radiation_type MoK\a
_diffrn_radiation_wavelength 0.71073
_diffrn_reflns_av_R_equivalents 0.0326
_diffrn_reflns_av_sigmaI/netI 0.0364
_diffrn_reflns_limit_h_max 12
_diffrn_reflns_limit_h_min -12
_diffrn_reflns_limit_k_max 15
_diffrn_reflns_limit_k_min -15
_diffrn_reflns_limit_l_max 31
_diffrn_reflns_limit_l_min -31
_diffrn_reflns_number 48347
_diffrn_reflns_theta_full 25.25
_diffrn_reflns_theta_max 25.25
_diffrn_reflns_theta_min 1.81
_exptl_absorpt_coefficient_mu 1.012
_exptl_absorpt_correction_T_max 0.9417
_exptl_absorpt_correction_T_min 0.7647
_exptl_absorpt_correction_type multi-scan
_exptl_absorpt_process_details 'SADABS-2004/1 (Bruker, 2004)'
_exptl_crystal_colour red
_exptl_crystal_density_diffrn 1.524
_exptl_crystal_description fragment
_exptl_crystal_F_000 1592
_exptl_crystal_size_max 0.28
_exptl_crystal_size_mid 0.14
_exptl_crystal_size_min 0.06
_refine_diff_density_max 0.758
_refine_diff_density_min -0.532
_refine_diff_density_rms 0.088
_refine_ls_extinction_method none
_refine_ls_goodness_of_fit_ref 1.048
_refine_ls_hydrogen_treatment constr
_refine_ls_matrix_type full
_refine_ls_number_parameters 764
_refine_ls_number_reflns 12243
_refine_ls_number_restraints 7
_refine_ls_restrained_S_all 1.047
_refine_ls_R_factor_all 0.0523
_refine_ls_R_factor_gt 0.0362
_refine_ls_shift/su_max 0.001
_refine_ls_shift/su_mean 0.000
_refine_ls_structure_factor_coef Fsqd
_refine_ls_weighting_details 'calc w=1/[\s^2^(Fo^2^)+(0.0385P)^2^+1.9286P] where P=(Fo^2^+2Fc^2^)/3'
_refine_ls_weighting_scheme calc
_refine_ls_wR_factor_gt 0.0774
_refine_ls_wR_factor_ref 0.0837
_reflns_number_gt 9539
_reflns_number_total 12243
_reflns_threshold_expression I>2\s(I)
_cod_data_source_file ja078115r-file004.cif
_cod_data_source_block S4MeBz
_cod_database_code 4108013

loop_
_symmetry_equiv_pos_as_xyz
'x, y, z'
'-x, -y, -z'

loop_
_atom_site_label
_atom_site_type_symbol
_atom_site_fract_x
_atom_site_fract_y
_atom_site_fract_z
_atom_site_U_iso_or_equiv
_atom_site_adp_type
_atom_site_occupancy
_atom_site_symmetry_multiplicity
_atom_site_calc_flag
_atom_site_refinement_flags
_atom_site_disorder_assembly
_atom_site_disorder_group
Mo1 Mo 0.77666(3) 0.92030(2) 0.349353(11) 0.01976(8) Uani 1 1 d D . .
Mo2 Mo 0.52605(3) 0.95446(2) 0.356309(11) 0.01862(8) Uani 1 1 d . . .
Mo3 Mo 0.96317(3) 0.43374(2) 0.144612(11) 0.01999(8) Uani 1 1 d . . .
Mo4 Mo 0.71277(3) 0.46294(2) 0.153184(11) 0.02033(8) Uani 1 1 d . . .
C1 C 0.9723(3) 0.8360(3) 0.38421(14) 0.0262(8) Uani 1 1 d . A .
C2 C 0.9736(3) 0.7966(3) 0.33401(14) 0.0252(8) Uani 1 1 d . A .
C3 C 0.9736(3) 0.8863(3) 0.29850(14) 0.0246(8) Uani 1 1 d . A .
C4 C 0.9708(3) 0.9808(3) 0.32665(15) 0.0261(8) Uani 1 1 d . A .
C5 C 0.9693(3) 0.9501(3) 0.37996(15) 0.0282(9) Uani 1 1 d . A .
C6 C 0.9793(4) 0.7675(4) 0.43237(15) 0.0397(10) Uani 1 1 d . . .
H6A H 1.0704 0.7350 0.4363 0.060 Uiso 1 1 calc R A .
H6B H 0.9293 0.7097 0.4304 0.060 Uiso 1 1 calc R . .
H6C H 0.9429 0.8129 0.4619 0.060 Uiso 1 1 calc R . .
C7 C 0.9880(4) 0.6798(3) 0.32016(17) 0.0349(9) Uani 1 1 d . . .
H7A H 0.9431 0.6753 0.2897 0.052 Uiso 1 1 calc R A .
H7B H 0.9498 0.6398 0.3488 0.052 Uiso 1 1 calc R . .
H7C H 1.0806 0.6481 0.3130 0.052 Uiso 1 1 calc R . .
C8 C 0.9846(4) 0.8787(3) 0.24129(14) 0.0354(10) Uani 1 1 d . . .
H8A H 0.9470 0.9491 0.2263 0.053 Uiso 1 1 calc R A .
H8B H 0.9375 0.8233 0.2319 0.053 Uiso 1 1 calc R . .
H8C H 1.0765 0.8586 0.2282 0.053 Uiso 1 1 calc R . .
C9 C 0.9806(4) 1.0916(3) 0.30444(17) 0.0394(10) Uani 1 1 d . . .
H9A H 1.0715 1.0934 0.2925 0.059 Uiso 1 1 calc R A .
H9B H 0.9492 1.1462 0.3308 0.059 Uiso 1 1 calc R . .
H9C H 0.9274 1.1074 0.2755 0.059 Uiso 1 1 calc R . .
C10 C 0.9726(4) 1.0228(3) 0.42384(16) 0.0397(10) Uani 1 1 d . . .
H10A H 0.9218 0.9995 0.4542 0.060 Uiso 1 1 calc R A .
H10B H 0.9353 1.0980 0.4146 0.060 Uiso 1 1 calc R . .
H10C H 1.0629 1.0183 0.4313 0.060 Uiso 1 1 calc R . .
C11 C 0.3288(3) 0.9225(3) 0.40086(14) 0.0272(8) Uani 1 1 d . A .
C12 C 0.3341(3) 0.8866(3) 0.35023(14) 0.0249(8) Uani 1 1 d . A .
C13 C 0.3356(3) 0.9778(3) 0.31594(14) 0.0248(8) Uani 1 1 d . A .
C14 C 0.3294(3) 1.0708(3) 0.34612(14) 0.0257(8) Uani 1 1 d . A .
C15 C 0.3255(3) 1.0366(3) 0.39854(14) 0.0272(8) Uani 1 1 d . A .
C16 C 0.3211(4) 0.8539(4) 0.44865(17) 0.0473(12) Uani 1 1 d . . .
H16A H 0.2295 0.8555 0.4610 0.071 Uiso 1 1 calc R A .
H16B H 0.3642 0.8825 0.4750 0.071 Uiso 1 1 calc R . .
H16C H 0.3643 0.7789 0.4413 0.071 Uiso 1 1 calc R . .
C17 C 0.3265(4) 0.7745(3) 0.33445(19) 0.0452(12) Uani 1 1 d . . .
H17A H 0.3555 0.7218 0.3614 0.068 Uiso 1 1 calc R A .
H17B H 0.3827 0.7567 0.3026 0.068 Uiso 1 1 calc R . .
H17C H 0.2364 0.7719 0.3290 0.068 Uiso 1 1 calc R . .
C18 C 0.3356(4) 0.9753(4) 0.25875(15) 0.0422(11) Uani 1 1 d . . .
H18A H 0.3942 0.9095 0.2457 0.063 Uiso 1 1 calc R A .
H18B H 0.3654 1.0396 0.2431 0.063 Uiso 1 1 calc R . .
H18C H 0.2472 0.9752 0.2501 0.063 Uiso 1 1 calc R . .
C19 C 0.3118(4) 1.1863(3) 0.32676(18) 0.0424(11) Uani 1 1 d . . .
H19A H 0.2199 1.2134 0.3221 0.064 Uiso 1 1 calc R A .
H19B H 0.3646 1.1900 0.2939 0.064 Uiso 1 1 calc R . .
H19C H 0.3395 1.2312 0.3516 0.064 Uiso 1 1 calc R . .
C20 C 0.3109(4) 1.1091(4) 0.44369(17) 0.0485(12) Uani 1 1 d . . .
H20A H 0.2185 1.1391 0.4526 0.073 Uiso 1 1 calc R A .
H20B H 0.3580 1.1687 0.4350 0.073 Uiso 1 1 calc R . .
H20C H 0.3467 1.0670 0.4729 0.073 Uiso 1 1 calc R . .
C23 C 0.7178(4) 1.2809(3) 0.38031(15) 0.0319(9) Uani 1 1 d D . .
C24 C 0.7276(4) 1.2929(3) 0.43223(16) 0.0421(11) Uani 1 1 d . A .
H24 H 0.6839 1.2516 0.4570 0.050 Uiso 1 1 calc R . .
C25 C 0.7996(5) 1.3638(4) 0.44817(19) 0.0531(13) Uani 1 1 d . . .
H25 H 0.8034 1.3726 0.4837 0.064 Uiso 1 1 calc R A .
C26 C 0.8658(5) 1.4216(4) 0.4129(2) 0.0539(13) Uani 1 1 d . A .
H26 H 0.9147 1.4709 0.4240 0.065 Uiso 1 1 calc R . .
C27 C 0.8616(4) 1.4082(3) 0.36047(19) 0.0457(11) Uani 1 1 d . . .
H27 H 0.9105 1.4457 0.3358 0.055 Uiso 1 1 calc R A .
C28 C 0.7857(4) 1.3398(3) 0.34513(16) 0.0377(10) Uani 1 1 d . A .
H28 H 0.7797 1.3329 0.3096 0.045 Uiso 1 1 calc R . .
C29 C 0.2886(5) 0.3819(4) 0.48702(18) 0.0487(12) Uani 1 1 d . . .
H29 H 0.2770 0.3440 0.5187 0.058 Uiso 1 1 calc R . .
C30 C 0.1889(5) 0.4059(4) 0.45642(19) 0.0539(13) Uani 1 1 d . . .
H30 H 0.1077 0.3856 0.4673 0.065 Uiso 1 1 calc R . .
C31 C 0.2053(5) 0.4594(4) 0.4100(2) 0.0615(14) Uani 1 1 d . . .
H31 H 0.1367 0.4745 0.3884 0.074 Uiso 1 1 calc R . .
C32 C 0.3215(6) 0.4903(4) 0.3954(2) 0.0622(15) Uani 1 1 d . . .
H32 H 0.3331 0.5280 0.3636 0.075 Uiso 1 1 calc R . .
C33 C 0.4203(6) 0.4680(4) 0.4257(2) 0.0697(16) Uani 1 1 d . . .
H33 H 0.5004 0.4905 0.4151 0.084 Uiso 1 1 calc R . .
C34 C 0.4050(5) 0.4123(4) 0.4720(2) 0.0618(14) Uani 1 1 d . . .
H34 H 0.4747 0.3955 0.4931 0.074 Uiso 1 1 calc R . .
C35 C 1.1568(3) 0.4073(3) 0.18349(14) 0.0259(8) Uani 1 1 d . A .
C36 C 1.1632(3) 0.3164(3) 0.15214(15) 0.0294(9) Uani 1 1 d . A .
C37 C 1.1633(3) 0.3538(4) 0.10037(15) 0.0371(10) Uani 1 1 d . A .
C38 C 1.1557(3) 0.4678(4) 0.09953(15) 0.0354(10) Uani 1 1 d . A .
C39 C 1.1520(3) 0.5008(3) 0.15091(15) 0.0287(9) Uani 1 1 d . A .
C40 C 1.1596(4) 0.4052(4) 0.24066(15) 0.0424(11) Uani 1 1 d . . .
H40A H 1.1154 0.3479 0.2560 0.064 Uiso 1 1 calc R A .
H40B H 1.1151 0.4757 0.2543 0.064 Uiso 1 1 calc R . .
H40C H 1.2501 0.3907 0.2489 0.064 Uiso 1 1 calc R . .
C41 C 1.1814(4) 0.2004(3) 0.1705(2) 0.0546(14) Uani 1 1 d . . .
H41A H 1.2735 0.1733 0.1749 0.082 Uiso 1 1 calc R A .
H41B H 1.1537 0.1565 0.1453 0.082 Uiso 1 1 calc R . .
H41C H 1.1290 0.1955 0.2034 0.082 Uiso 1 1 calc R . .
C42 C 1.1757(4) 0.2842(5) 0.05456(19) 0.0663(17) Uani 1 1 d . . .
H42A H 1.1269 0.3247 0.0278 0.099 Uiso 1 1 calc R A .
H42B H 1.1406 0.2185 0.0643 0.099 Uiso 1 1 calc R . .
H42C H 1.2677 0.2637 0.0416 0.099 Uiso 1 1 calc R . .
C43 C 1.1608(4) 0.5387(5) 0.05178(19) 0.0679(17) Uani 1 1 d . . .
H43A H 1.2517 0.5361 0.0382 0.102 Uiso 1 1 calc R A .
H43B H 1.1198 0.6138 0.0601 0.102 Uiso 1 1 calc R . .
H43C H 1.1140 0.5123 0.0260 0.102 Uiso 1 1 calc R . .
C44 C 1.1578(4) 0.6133(3) 0.1684(2) 0.0534(14) Uani 1 1 d . . .
H44A H 1.2447 0.6136 0.1786 0.080 Uiso 1 1 calc R A .
H44B H 1.0927 0.6329 0.1976 0.080 Uiso 1 1 calc R . .
H44C H 1.1397 0.6660 0.1402 0.080 Uiso 1 1 calc R . .
C45 C 0.5146(3) 0.4841(3) 0.20447(15) 0.0291(9) Uani 1 1 d . A .
C46 C 0.5224(3) 0.3908(3) 0.17423(15) 0.0265(8) Uani 1 1 d . A .
C47 C 0.5231(3) 0.4250(3) 0.12219(15) 0.0294(9) Uani 1 1 d . A .
C48 C 0.5186(3) 0.5394(3) 0.11931(15) 0.0288(9) Uani 1 1 d . A .
C49 C 0.5126(3) 0.5764(3) 0.17055(16) 0.0301(9) Uani 1 1 d . A .
C50 C 0.5003(4) 0.4870(4) 0.26201(15) 0.0478(12) Uani 1 1 d . . .
H50A H 0.5476 0.5405 0.2731 0.072 Uiso 1 1 calc R A .
H50B H 0.5360 0.4150 0.2760 0.072 Uiso 1 1 calc R . .
H50C H 0.4079 0.5073 0.2744 0.072 Uiso 1 1 calc R . .
C51 C 0.5186(4) 0.2779(3) 0.19480(17) 0.0398(10) Uani 1 1 d . . .
H51A H 0.5625 0.2657 0.2263 0.060 Uiso 1 1 calc R A .
H51B H 0.5631 0.2249 0.1693 0.060 Uiso 1 1 calc R . .
H51C H 0.4279 0.2693 0.2023 0.060 Uiso 1 1 calc R . .
C52 C 0.5233(4) 0.3533(4) 0.07758(16) 0.0436(11) Uani 1 1 d . . .
H52A H 0.5627 0.2783 0.0864 0.065 Uiso 1 1 calc R A .
H52B H 0.5737 0.3787 0.0476 0.065 Uiso 1 1 calc R . .
H52C H 0.4336 0.3560 0.0698 0.065 Uiso 1 1 calc R . .
C53 C 0.5115(4) 0.6086(4) 0.07143(17) 0.0480(12) Uani 1 1 d . . .
H53A H 0.5613 0.5670 0.0427 0.072 Uiso 1 1 calc R A .
H53B H 0.5481 0.6733 0.0760 0.072 Uiso 1 1 calc R . .
H53C H 0.4204 0.6307 0.0643 0.072 Uiso 1 1 calc R . .
C54 C 0.4921(4) 0.6921(3) 0.18687(19) 0.0453(12) Uani 1 1 d . . .
H54A H 0.3998 0.7178 0.1980 0.068 Uiso 1 1 calc R A .
H54B H 0.5191 0.7375 0.1580 0.068 Uiso 1 1 calc R . .
H54C H 0.5441 0.6967 0.2153 0.068 Uiso 1 1 calc R . .
C63 C 0.2740(6) 0.8932(4) 0.0862(2) 0.0622(15) Uani 1 1 d . . .
H63 H 0.3480 0.8973 0.1034 0.075 Uiso 1 1 calc R . .
C64 C 0.1501(6) 0.9269(4) 0.1102(2) 0.0619(15) Uani 1 1 d . . .
H64 H 0.1392 0.9548 0.1438 0.074 Uiso 1 1 calc R . .
C65 C 0.0441(6) 0.9205(4) 0.0860(2) 0.0672(16) Uani 1 1 d . . .
H65 H -0.0409 0.9437 0.1026 0.081 Uiso 1 1 calc R . .
C66 C 0.0611(6) 0.8796(5) 0.0369(3) 0.0748(17) Uani 1 1 d . . .
H66 H -0.0124 0.8748 0.0195 0.090 Uiso 1 1 calc R . .
C67 C 0.1845(7) 0.8463(4) 0.0135(2) 0.0719(16) Uani 1 1 d . . .
H67 H 0.1964 0.8175 -0.0199 0.086 Uiso 1 1 calc R . .
C68 C 0.2898(6) 0.8541(4) 0.0380(2) 0.0641(15) Uani 1 1 d . . .
H68 H 0.3750 0.8322 0.0213 0.077 Uiso 1 1 calc R . .
S1A S 0.65378(9) 1.01706(8) 0.28552(4) 0.0228(2) Uani 0.8937(11) 1 d P A 1
S2A S 0.65873(9) 0.79771(8) 0.30859(4) 0.0234(2) Uani 0.8937(11) 1 d PD A 1
S3A S 0.64998(9) 0.85928(8) 0.41892(4) 0.0227(2) Uani 0.8937(11) 1 d P A 1
S4A S 0.64266(9) 1.07853(8) 0.39608(4) 0.0232(2) Uani 0.8937(11) 1 d PD A 1
S5A S 0.83088(9) 0.59539(8) 0.10573(4) 0.0238(2) Uani 0.8937(11) 1 d PD A 1
S6A S 0.84383(9) 0.37854(8) 0.08276(4) 0.0236(2) Uani 0.8937(11) 1 d P A 1
S7A S 0.84520(10) 0.30038(8) 0.19296(4) 0.0257(2) Uani 0.8937(11) 1 d PD A 1
S8A S 0.83122(9) 0.51717(9) 0.21621(4) 0.0242(2) Uani 0.8937(11) 1 d P A 1
C21A C 0.662(2) 0.6670(11) 0.3430(5) 0.0350(10) Uani 0.8937(11) 1 d PD A 1
H21A H 0.5747 0.6493 0.3463 0.053 Uiso 0.8937(11) 1 calc PR A 1
H21B H 0.6898 0.6719 0.3772 0.053 Uiso 0.8937(11) 1 calc PR A 1
H21C H 0.7231 0.6100 0.3239 0.053 Uiso 0.8937(11) 1 calc PR A 1
C22A C 0.6287(5) 1.2124(3) 0.36173(18) 0.0319(12) Uani 0.8937(11) 1 d PD A 1
H22A H 0.6509 1.2006 0.3245 0.038 Uiso 0.8937(11) 1 calc PR A 1
H22B H 0.5376 1.2521 0.3669 0.038 Uiso 0.8937(11) 1 calc PR A 1
C55A C 0.8511(4) 0.1739(3) 0.15906(18) 0.0318(10) Uani 0.8937(11) 1 d PD A 1
H55A H 0.7901 0.1323 0.1774 0.048 Uiso 0.8937(11) 1 calc PR A 1
H55B H 0.9395 0.1306 0.1575 0.048 Uiso 0.8937(11) 1 calc PR A 1
H55C H 0.8270 0.1914 0.1242 0.048 Uiso 0.8937(11) 1 calc PR A 1
C56A C 0.8317(4) 0.7211(3) 0.13952(18) 0.0330(11) Uani 0.8937(11) 1 d PD A 1
H56A H 0.8077 0.7095 0.1765 0.040 Uiso 0.8937(11) 1 calc PR A 1
H56B H 0.9212 0.7362 0.1355 0.040 Uiso 0.8937(11) 1 calc PR A 1
C57A C 0.7397(6) 0.8196(4) 0.12060(19) 0.0363(5) Uani 0.8937(11) 1 d PD A 1
C58A C 0.6725(5) 0.8962(4) 0.1549(2) 0.0363(5) Uani 0.8937(11) 1 d P A 1
H58 H 0.6827 0.8845 0.1904 0.044 Uiso 0.8937(11) 1 calc PR A 1
C59A C 0.5925(5) 0.9876(4) 0.13960(19) 0.0363(5) Uani 0.8937(11) 1 d P A 1
H59 H 0.5474 1.0382 0.1644 0.044 Uiso 0.8937(11) 1 calc PR A 1
C60A C 0.5762(5) 1.0075(4) 0.08857(19) 0.0363(5) Uani 0.8937(11) 1 d P A 1
H60 H 0.5205 1.0716 0.0778 0.044 Uiso 0.8937(11) 1 calc PR A 1
C61A C 0.6429(5) 0.9320(4) 0.05273(18) 0.0363(5) Uani 0.8937(11) 1 d P A 1
H61 H 0.6322 0.9439 0.0173 0.044 Uiso 0.8937(11) 1 calc PR A 1
C62A C 0.7244(5) 0.8399(4) 0.06918(19) 0.0363(5) Uani 0.8937(11) 1 d P A 1
H62 H 0.7709 0.7895 0.0446 0.044 Uiso 0.8937(11) 1 calc PR A 1
S1B S 0.6363(9) 0.9791(9) 0.4276(5) 0.0451(13) Uani 0.1063(11) 1 d P A 2
S2B S 0.6483(9) 0.7790(9) 0.3904(5) 0.0451(13) Uani 0.1063(11) 1 d PD A 2
S3B S 0.6593(9) 0.8949(9) 0.2851(4) 0.0451(13) Uani 0.1063(11) 1 d P A 2
S4B S 0.6453(9) 1.0956(9) 0.3257(4) 0.0451(13) Uani 0.1063(11) 1 d PD A 2
S5B S 0.8321(9) 0.6209(9) 0.1632(4) 0.0451(13) Uani 0.1063(11) 1 d PD A 2
S6B S 0.8347(9) 0.4299(10) 0.2205(4) 0.0451(13) Uani 0.1063(11) 1 d P A 2
S7B S 0.8472(9) 0.2895(9) 0.1282(4) 0.0451(13) Uani 0.1063(11) 1 d PD A 2
S8B S 0.8450(9) 0.4793(9) 0.0724(4) 0.0451(13) Uani 0.1063(11) 1 d P A 2
C21B C 0.659(18) 0.670(9) 0.345(4) 0.0350(10) Uani 0.1063(11) 1 d PD A 2
H21D H 0.5795 0.6395 0.3497 0.053 Uiso 0.1063(11) 1 calc PR A 2
H21E H 0.7345 0.6130 0.3501 0.053 Uiso 0.1063(11) 1 calc PR A 2
H21F H 0.6687 0.6998 0.3096 0.053 Uiso 0.1063(11) 1 calc PR A 2
C22B C 0.637(4) 1.194(3) 0.3778(10) 0.0319(12) Uani 0.1063(11) 1 d PD A 2
H22C H 0.5453 1.2321 0.3821 0.038 Uiso 0.1063(11) 1 calc PR A 2
H22D H 0.6507 1.1483 0.4093 0.038 Uiso 0.1063(11) 1 calc PR A 2
C55B C 0.845(4) 0.200(3) 0.1852(10) 0.0318(10) Uani 0.1063(11) 1 d PD A 2
H55D H 0.8425 0.1262 0.1750 0.048 Uiso 0.1063(11) 1 calc PR A 2
H55E H 0.7685 0.2271 0.2088 0.048 Uiso 0.1063(11) 1 calc PR A 2
H55F H 0.9242 0.1987 0.2023 0.048 Uiso 0.1063(11) 1 calc PR A 2
C56B C 0.849(3) 0.718(2) 0.1094(11) 0.0330(11) Uani 0.1063(11) 1 d PD A 2
H56C H 0.9338 0.7414 0.1094 0.040 Uiso 0.1063(11) 1 calc PR A 2
H56D H 0.8504 0.6804 0.0769 0.040 Uiso 0.1063(11) 1 calc PR A 2
C57B C 0.741(3) 0.818(2) 0.1113(12) 0.0363(5) Uani 0.1063(11) 1 d PGD A 2
C58B C 0.705(3) 0.876(3) 0.1563(9) 0.0363(5) Uani 0.1063(11) 1 d PG A 2
H58B H 0.7420 0.8492 0.1869 0.044 Uiso 0.1063(11) 1 calc PR A 2
C59B C 0.614(3) 0.972(2) 0.1564(10) 0.0363(5) Uani 0.1063(11) 1 d PG A 2
H59B H 0.5890 1.0117 0.1871 0.044 Uiso 0.1063(11) 1 calc PR A 2
C60B C 0.559(3) 1.0108(17) 0.1116(13) 0.0363(5) Uani 0.1063(11) 1 d PG A 2
H60B H 0.4974 1.0768 0.1116 0.044 Uiso 0.1063(11) 1 calc PR A 2
C61B C 0.596(3) 0.953(2) 0.0666(9) 0.0363(5) Uani 0.1063(11) 1 d PG A 2
H61B H 0.5587 0.9794 0.0360 0.044 Uiso 0.1063(11) 1 calc PR A 2
C62B C 0.687(3) 0.856(3) 0.0665(9) 0.0363(5) Uani 0.1063(11) 1 d PG A 2
H62B H 0.7117 0.8169 0.0358 0.044 Uiso 0.1063(11) 1 calc PR A 2

loop_
_atom_site_aniso_label
_atom_site_aniso_U_11
_atom_site_aniso_U_22
_atom_site_aniso_U_33
_atom_site_aniso_U_23
_atom_site_aniso_U_13
_atom_site_aniso_U_12
Mo1 0.01604(16) 0.02079(16) 0.02263(17) -0.00064(13) -0.00308(12) -0.00324(12)
Mo2 0.01613(16) 0.02006(16) 0.01966(16) -0.00024(12) -0.00262(12) -0.00300(12)
Mo3 0.01656(16) 0.02195(17) 0.02106(16) 0.00037(13) -0.00244(12) -0.00254(12)
Mo4 0.01635(16) 0.02208(17) 0.02248(17) -0.00157(13) -0.00281(12) -0.00271(12)
C1 0.0152(18) 0.034(2) 0.029(2) 0.0026(17) -0.0039(15) -0.0033(15)
C2 0.0143(17) 0.026(2) 0.035(2) 0.0029(16) -0.0066(15) -0.0032(15)
C3 0.0150(17) 0.028(2) 0.029(2) -0.0004(16) -0.0021(15) 0.0015(15)
C4 0.0148(18) 0.025(2) 0.038(2) 0.0014(17) -0.0012(16) -0.0044(15)
C5 0.0141(18) 0.032(2) 0.039(2) -0.0082(18) -0.0023(16) -0.0021(15)
C6 0.029(2) 0.052(3) 0.036(2) 0.010(2) -0.0105(18) -0.0008(19)
C7 0.024(2) 0.026(2) 0.053(3) -0.0040(19) -0.0045(18) 0.0000(16)
C8 0.027(2) 0.044(2) 0.030(2) -0.0061(19) 0.0014(17) 0.0040(18)
C9 0.027(2) 0.028(2) 0.061(3) 0.005(2) 0.003(2) -0.0060(17)
C10 0.026(2) 0.046(3) 0.049(3) -0.021(2) -0.0118(19) -0.0036(19)
C11 0.0135(17) 0.037(2) 0.030(2) 0.0076(17) -0.0011(15) -0.0046(16)
C12 0.0104(17) 0.027(2) 0.038(2) -0.0035(17) -0.0019(15) -0.0035(14)
C13 0.0126(17) 0.035(2) 0.026(2) -0.0013(16) -0.0033(14) -0.0029(15)
C14 0.0139(17) 0.028(2) 0.034(2) -0.0005(17) -0.0010(15) -0.0016(15)
C15 0.0149(18) 0.037(2) 0.030(2) -0.0085(17) 0.0008(15) -0.0050(16)
C16 0.026(2) 0.068(3) 0.046(3) 0.025(2) 0.0006(19) -0.011(2)
C17 0.020(2) 0.035(2) 0.081(3) -0.014(2) -0.006(2) -0.0055(18)
C18 0.024(2) 0.074(3) 0.026(2) -0.006(2) -0.0060(17) -0.002(2)
C19 0.024(2) 0.028(2) 0.072(3) 0.009(2) -0.001(2) 0.0008(17)
C20 0.029(2) 0.069(3) 0.047(3) -0.030(2) 0.004(2) -0.009(2)
C23 0.033(2) 0.024(2) 0.038(2) 0.0012(17) -0.0040(18) -0.0047(17)
C24 0.056(3) 0.036(2) 0.037(2) 0.0073(19) -0.011(2) -0.013(2)
C25 0.079(4) 0.041(3) 0.048(3) 0.007(2) -0.026(3) -0.025(3)
C26 0.057(3) 0.038(3) 0.076(4) 0.006(3) -0.028(3) -0.022(2)
C27 0.043(3) 0.035(2) 0.061(3) 0.009(2) -0.002(2) -0.016(2)
C28 0.044(2) 0.028(2) 0.037(2) 0.0016(18) -0.0020(19) 0.0028(19)
C29 0.057(3) 0.050(3) 0.040(3) 0.008(2) -0.007(2) -0.012(2)
C30 0.053(3) 0.051(3) 0.058(3) 0.016(2) -0.007(2) -0.013(2)
C31 0.067(4) 0.055(3) 0.060(3) 0.017(3) -0.011(3) -0.006(3)
C32 0.089(4) 0.039(3) 0.050(3) 0.005(2) 0.016(3) -0.003(3)
C33 0.058(4) 0.053(3) 0.095(5) -0.004(3) 0.018(3) -0.017(3)
C34 0.051(3) 0.068(4) 0.068(4) 0.002(3) -0.007(3) -0.015(3)
C35 0.0148(18) 0.033(2) 0.029(2) -0.0009(17) -0.0044(15) -0.0015(15)
C36 0.0153(18) 0.026(2) 0.045(2) -0.0030(18) -0.0044(16) 0.0021(15)
C37 0.0162(19) 0.062(3) 0.032(2) -0.013(2) -0.0024(16) -0.0002(19)
C38 0.0168(19) 0.053(3) 0.033(2) 0.011(2) -0.0001(16) -0.0020(18)
C39 0.0129(18) 0.027(2) 0.046(2) 0.0005(18) -0.0039(16) -0.0030(15)
C40 0.028(2) 0.066(3) 0.030(2) -0.005(2) -0.0089(18) 0.002(2)
C41 0.030(2) 0.027(2) 0.105(4) 0.003(2) -0.014(3) 0.0012(19)
C42 0.027(2) 0.114(5) 0.055(3) -0.054(3) -0.001(2) 0.004(3)
C43 0.031(3) 0.110(5) 0.054(3) 0.043(3) 0.007(2) -0.009(3)
C44 0.026(2) 0.032(2) 0.107(4) -0.009(3) -0.013(2) -0.0103(19)
C45 0.0121(17) 0.041(2) 0.034(2) -0.0059(18) 0.0009(15) -0.0038(16)
C46 0.0150(18) 0.026(2) 0.039(2) -0.0051(17) -0.0016(15) -0.0041(15)
C47 0.0148(18) 0.040(2) 0.034(2) -0.0103(18) -0.0053(16) -0.0039(16)
C48 0.0166(18) 0.033(2) 0.038(2) 0.0014(18) -0.0073(16) -0.0039(16)
C49 0.0163(18) 0.029(2) 0.047(2) -0.0103(18) -0.0065(17) -0.0060(15)
C50 0.027(2) 0.082(4) 0.035(2) -0.016(2) 0.0043(18) -0.014(2)
C51 0.025(2) 0.035(2) 0.060(3) 0.005(2) -0.0009(19) -0.0099(18)
C52 0.025(2) 0.062(3) 0.046(3) -0.023(2) -0.0073(19) -0.008(2)
C53 0.030(2) 0.060(3) 0.055(3) 0.019(2) -0.020(2) -0.006(2)
C54 0.024(2) 0.034(2) 0.079(3) -0.021(2) -0.004(2) -0.0031(18)
C63 0.074(4) 0.054(3) 0.066(4) 0.029(3) -0.021(3) -0.027(3)
C64 0.097(5) 0.042(3) 0.049(3) 0.003(2) 0.015(3) -0.033(3)
C65 0.064(4) 0.040(3) 0.092(5) -0.010(3) 0.030(3) -0.014(3)
C66 0.069(4) 0.073(4) 0.093(5) 0.003(4) -0.018(4) -0.035(3)
C67 0.100(5) 0.060(4) 0.057(4) -0.011(3) 0.006(3) -0.025(3)
C68 0.062(4) 0.044(3) 0.074(4) 0.014(3) 0.014(3) 0.008(3)
S1A 0.0201(5) 0.0270(5) 0.0214(5) 0.0043(4) -0.0026(4) -0.0050(4)
S2A 0.0189(5) 0.0240(5) 0.0274(5) -0.0055(4) -0.0036(4) -0.0027(4)
S3A 0.0203(5) 0.0251(5) 0.0225(5) 0.0028(4) -0.0033(4) -0.0043(4)
S4A 0.0218(5) 0.0227(5) 0.0259(5) -0.0036(4) -0.0042(4) -0.0049(4)
S5A 0.0228(5) 0.0218(5) 0.0271(5) 0.0021(4) -0.0043(4) -0.0042(4)
S6A 0.0223(5) 0.0259(6) 0.0226(5) -0.0024(4) -0.0032(4) -0.0039(4)
S7A 0.0222(5) 0.0262(6) 0.0280(6) 0.0057(4) -0.0031(4) -0.0042(4)
S8A 0.0194(5) 0.0312(6) 0.0221(5) -0.0049(4) -0.0029(4) -0.0040(4)
C21A 0.026(3) 0.027(2) 0.054(3) -0.0036(19) -0.0074(19) -0.006(2)
C22A 0.040(3) 0.020(2) 0.036(3) 0.009(2) -0.016(2) -0.0009(19)
C55A 0.033(2) 0.020(2) 0.042(3) -0.001(2) -0.004(2) -0.0048(19)
C56A 0.036(2) 0.023(2) 0.042(3) -0.001(2) -0.015(2) -0.0044(18)
C57A 0.0435(12) 0.0254(10) 0.0393(11) -0.0016(8) -0.0033(9) -0.0048(9)
C58A 0.0435(12) 0.0254(10) 0.0393(11) -0.0016(8) -0.0033(9) -0.0048(9)
C59A 0.0435(12) 0.0254(10) 0.0393(11) -0.0016(8) -0.0033(9) -0.0048(9)
C60A 0.0435(12) 0.0254(10) 0.0393(11) -0.0016(8) -0.0033(9) -0.0048(9)
C61A 0.0435(12) 0.0254(10) 0.0393(11) -0.0016(8) -0.0033(9) -0.0048(9)
C62A 0.0435(12) 0.0254(10) 0.0393(11) -0.0016(8) -0.0033(9) -0.0048(9)
S1B 0.0171(18) 0.055(3) 0.062(3) 0.000(2) -0.0044(16) -0.0033(16)
S2B 0.0171(18) 0.055(3) 0.062(3) 0.000(2) -0.0044(16) -0.0033(16)
S3B 0.0171(18) 0.055(3) 0.062(3) 0.000(2) -0.0044(16) -0.0033(16)
S4B 0.0171(18) 0.055(3) 0.062(3) 0.000(2) -0.0044(16) -0.0033(16)
S5B 0.0171(18) 0.055(3) 0.062(3) 0.000(2) -0.0044(16) -0.0033(16)
S6B 0.0171(18) 0.055(3) 0.062(3) 0.000(2) -0.0044(16) -0.0033(16)
S7B 0.0171(18) 0.055(3) 0.062(3) 0.000(2) -0.0044(16) -0.0033(16)
S8B 0.0171(18) 0.055(3) 0.062(3) 0.000(2) -0.0044(16) -0.0033(16)
C21B 0.026(3) 0.027(2) 0.054(3) -0.0036(19) -0.0074(19) -0.006(2)
C22B 0.040(3) 0.020(2) 0.036(3) 0.009(2) -0.016(2) -0.0009(19)
C55B 0.033(2) 0.020(2) 0.042(3) -0.001(2) -0.004(2) -0.0048(19)
C56B 0.036(2) 0.023(2) 0.042(3) -0.001(2) -0.015(2) -0.0044(18)
C57B 0.0435(12) 0.0254(10) 0.0393(11) -0.0016(8) -0.0033(9) -0.0048(9)
C58B 0.0435(12) 0.0254(10) 0.0393(11) -0.0016(8) -0.0033(9) -0.0048(9)
C59B 0.0435(12) 0.0254(10) 0.0393(11) -0.0016(8) -0.0033(9) -0.0048(9)
C60B 0.0435(12) 0.0254(10) 0.0393(11) -0.0016(8) -0.0033(9) -0.0048(9)
C61B 0.0435(12) 0.0254(10) 0.0393(11) -0.0016(8) -0.0033(9) -0.0048(9)
C62B 0.0435(12) 0.0254(10) 0.0393(11) -0.0016(8) -0.0033(9) -0.0048(9)

loop_
_atom_type_symbol
_atom_type_description
_atom_type_scat_dispersion_real
_atom_type_scat_dispersion_imag
_atom_type_scat_source
C C 0.0033 0.0016 'International Tables Vol C Tables 4.2.6.8 and 6.1.1.4'
H H 0.0000 0.0000 'International Tables Vol C Tables 4.2.6.8 and 6.1.1.4'
S S 0.1246 0.1234 'International Tables Vol C Tables 4.2.6.8 and 6.1.1.4'
Mo Mo -1.6832 0.6857 'International Tables Vol C Tables 4.2.6.8 and 6.1.1.4'

loop_
_geom_angle_atom_site_label_1
_geom_angle_atom_site_label_2
_geom_angle_atom_site_label_3
_geom_angle
S3B Mo1 C3 93.7(3)
S3B Mo1 C4 117.1(3)
C3 Mo1 C4 35.48(12)
S3B Mo1 S3A 99.8(3)
C3 Mo1 S3A 145.64(9)
C4 Mo1 S3A 142.95(10)
S3B Mo1 C2 104.7(3)
C3 Mo1 C2 35.73(12)
C4 Mo1 C2 59.13(12)
S3A Mo1 C2 109.95(9)
S3B Mo1 C5 151.7(3)
C3 Mo1 C5 59.09(13)
C4 Mo1 C5 35.69(13)
S3A Mo1 C5 107.32(10)
C2 Mo1 C5 58.71(12)
S3B Mo1 S1A 38.3(3)
C3 Mo1 S1A 96.13(9)
C4 Mo1 S1A 98.25(9)
S3A Mo1 S1A 113.97(3)
C2 Mo1 S1A 125.55(9)
C5 Mo1 S1A 129.82(10)
S3B Mo1 C1 138.7(3)
C3 Mo1 C1 58.87(12)
C4 Mo1 C1 58.85(12)
S3A Mo1 C1 91.45(9)
C2 Mo1 C1 35.06(12)
C5 Mo1 C1 35.04(12)
S1A Mo1 C1 154.46(9)
S3B Mo1 S1B 111.7(4)
C3 Mo1 S1B 154.2(3)
C4 Mo1 S1B 122.1(3)
S3A Mo1 S1B 36.5(3)
C2 Mo1 S1B 133.1(3)
C5 Mo1 S1B 95.2(3)
S1A Mo1 S1B 101.2(2)
C1 Mo1 S1B 100.9(3)
S3B Mo1 S4B 71.2(4)
C3 Mo1 S4B 110.9(3)
C4 Mo1 S4B 92.4(2)
S3A Mo1 S4B 103.4(3)
C2 Mo1 S4B 146.6(3)
C5 Mo1 S4B 109.2(3)
S1A Mo1 S4B 35.1(3)
C1 Mo1 S4B 144.2(3)
S1B Mo1 S4B 75.2(4)
S3B Mo1 S4A 104.5(3)
C3 Mo1 S4A 136.14(9)
C4 Mo1 S4A 101.87(9)
S3A Mo1 S4A 70.21(3)
C2 Mo1 S4A 150.25(9)
C5 Mo1 S4A 92.25(9)
S1A Mo1 S4A 76.72(3)
C1 Mo1 S4A 116.61(9)
S1B Mo1 S4A 34.8(3)
S4B Mo1 S4A 43.9(3)
S3B Mo1 S2A 32.4(3)
C3 Mo1 S2A 99.53(9)
C4 Mo1 S2A 133.67(10)
S3A Mo1 S2A 77.23(3)
C2 Mo1 S2A 90.81(9)
C5 Mo1 S2A 149.20(9)
S1A Mo1 S2A 69.82(3)
C1 Mo1 S2A 116.28(9)
S1B Mo1 S2A 104.2(2)
S4B Mo1 S2A 98.9(2)
S4A Mo1 S2A 117.27(3)
S3B Mo2 C14 118.7(3)
S3B Mo2 C13 94.7(3)
C14 Mo2 C13 35.68(12)
S3B Mo2 S3A 99.0(3)
C14 Mo2 S3A 142.27(9)
C13 Mo2 S3A 147.04(9)
S3B Mo2 C15 152.9(3)
C14 Mo2 C15 35.46(13)
C13 Mo2 C15 59.07(12)
S3A Mo2 C15 107.00(10)
S3B Mo2 C12 105.1(3)
C14 Mo2 C12 58.80(12)
C13 Mo2 C12 35.43(12)
S3A Mo2 C12 111.68(9)
C15 Mo2 C12 58.34(12)
S3B Mo2 S1B 114.4(4)
C14 Mo2 S1B 118.0(3)
C13 Mo2 S1B 150.4(3)
S3A Mo2 S1B 37.3(3)
C15 Mo2 S1B 91.4(3)
C12 Mo2 S1B 131.5(3)
S3B Mo2 C11 138.5(3)
C14 Mo2 C11 58.77(12)
C13 Mo2 C11 58.76(12)
S3A Mo2 C11 92.18(9)
C15 Mo2 C11 35.14(13)
C12 Mo2 C11 34.76(12)
S1B Mo2 C11 98.6(3)
S3B Mo2 S1A 38.1(3)
C14 Mo2 S1A 98.66(9)
C13 Mo2 S1A 95.62(9)
S3A Mo2 S1A 113.54(3)
C15 Mo2 S1A 130.45(10)
C12 Mo2 S1A 124.62(9)
S1B Mo2 S1A 103.9(3)
C11 Mo2 S1A 154.08(9)
S3B Mo2 S4B 71.4(4)
C14 Mo2 S4B 90.8(2)
C13 Mo2 S4B 108.8(3)
S3A Mo2 S4B 103.9(2)
C15 Mo2 S4B 108.6(3)
C12 Mo2 S4B 144.2(3)
S1B Mo2 S4B 77.4(4)
C11 Mo2 S4B 143.7(3)
S1A Mo2 S4B 35.3(3)
S3B Mo2 S4A 104.2(3)
C14 Mo2 S4A 100.36(9)
C13 Mo2 S4A 134.58(9)
S3A Mo2 S4A 70.20(3)
C15 Mo2 S4A 91.87(9)
C12 Mo2 S4A 149.88(9)
S1B Mo2 S4A 35.4(3)
C11 Mo2 S4A 117.20(10)
S1A Mo2 S4A 76.81(3)
S4B Mo2 S4A 44.2(3)
S3B Mo2 S2A 32.5(3)
C14 Mo2 S2A 134.83(9)
C13 Mo2 S2A 100.25(9)
S3A Mo2 S2A 77.21(3)
C15 Mo2 S2A 148.88(9)
C12 Mo2 S2A 91.09(9)
S1B Mo2 S2A 107.2(3)
C11 Mo2 S2A 115.46(10)
S1A Mo2 S2A 69.91(3)
S4B Mo2 S2A 99.9(3)
S4A Mo2 S2A 117.81(3)
S6B Mo3 C39 114.1(3)
S6B Mo3 C35 94.2(3)
C39 Mo3 C35 35.46(13)
S6B Mo3 C38 149.5(3)
C39 Mo3 C38 35.46(14)
C35 Mo3 C38 58.98(13)
S6B Mo3 C36 108.8(3)
C39 Mo3 C36 58.77(13)
C35 Mo3 C36 35.33(12)
C38 Mo3 C36 58.64(13)
S6B Mo3 S6A 105.0(3)
C39 Mo3 S6A 140.65(10)
C35 Mo3 S6A 148.03(9)
C38 Mo3 S6A 105.54(11)
C36 Mo3 S6A 113.00(10)
S6B Mo3 C37 143.6(3)
C39 Mo3 C37 58.62(14)
C35 Mo3 C37 58.68(13)
C38 Mo3 C37 35.07(14)
C36 Mo3 C37 35.12(14)
S6A Mo3 C37 92.14(10)
S6B Mo3 S8B 113.9(4)
C39 Mo3 S8B 120.1(3)
C35 Mo3 S8B 151.2(3)
C38 Mo3 S8B 92.3(3)
C36 Mo3 S8B 130.0(3)
S6A Mo3 S8B 31.6(3)
C37 Mo3 S8B 97.5(3)
S6B Mo3 S8A 27.0(3)
C39 Mo3 S8A 99.98(10)
C35 Mo3 S8A 95.07(9)
C38 Mo3 S8A 132.47(11)
C36 Mo3 S8A 122.60(10)
S6A Mo3 S8A 113.61(4)
C37 Mo3 S8A 153.73(10)
S8B Mo3 S8A 107.1(3)
S6B Mo3 S7B 79.5(4)
C39 Mo3 S7B 152.6(2)
C35 Mo3 S7B 124.7(3)
C38 Mo3 S7B 126.5(3)
C36 Mo3 S7B 94.9(2)
S6A Mo3 S7B 38.9(3)
C37 Mo3 S7B 95.9(3)
S8B Mo3 S7B 69.5(4)
S8A Mo3 S7B 101.0(3)
S6B Mo3 S5A 97.5(3)
C39 Mo3 S5A 99.34(9)
C35 Mo3 S5A 132.86(9)
C38 Mo3 S5A 92.27(10)
C36 Mo3 S5A 150.85(10)
S6A Mo3 S5A 70.37(3)
C37 Mo3 S5A 118.62(11)
S8B Mo3 S5A 41.1(3)
S8A Mo3 S5A 77.19(4)
S7B Mo3 S5A 102.3(2)
S6B Mo3 S7A 43.5(3)
C39 Mo3 S7A 136.74(10)
C35 Mo3 S7A 101.95(9)
C38 Mo3 S7A 148.01(10)
C36 Mo3 S7A 90.64(10)
S6A Mo3 S7A 76.75(4)
C37 Mo3 S7A 113.97(11)
S8B Mo3 S7A 102.8(3)
S8A Mo3 S7A 69.71(4)
S7B Mo3 S7A 40.4(3)
S5A Mo3 S7A 117.64(3)
S6B Mo4 C49 114.7(3)
S6B Mo4 C48 150.4(3)
C49 Mo4 C48 35.88(13)
S6B Mo4 C45 94.1(3)
C49 Mo4 C45 35.77(13)
C48 Mo4 C45 59.35(13)
S6B Mo4 S6A 106.0(3)
C49 Mo4 S6A 139.00(10)
C48 Mo4 S6A 103.59(10)
C45 Mo4 S6A 147.63(10)
S6B Mo4 C46 108.0(3)
C49 Mo4 C46 59.17(12)
C48 Mo4 C46 58.87(13)
C45 Mo4 C46 35.33(12)
S6A Mo4 C46 112.82(9)
S6B Mo4 S8A 27.1(3)
C49 Mo4 S8A 100.85(9)
C48 Mo4 S8A 133.94(10)
C45 Mo4 S8A 95.51(9)
S6A Mo4 S8A 114.00(4)
C46 Mo4 S8A 122.50(10)
S6B Mo4 C47 142.4(3)
C49 Mo4 C47 58.96(12)
C48 Mo4 C47 35.30(13)
C45 Mo4 C47 58.49(13)
S6A Mo4 C47 91.29(9)
C46 Mo4 C47 34.81(13)
S8A Mo4 C47 154.00(9)
S6B Mo4 S7B 80.3(4)
C49 Mo4 S7B 152.0(3)
C48 Mo4 S7B 124.5(3)
C45 Mo4 S7B 124.9(3)
S6A Mo4 S7B 39.1(3)
C46 Mo4 S7B 94.4(3)
S8A Mo4 S7B 101.5(2)
C47 Mo4 S7B 94.4(3)
S6B Mo4 S8B 112.2(4)
C49 Mo4 S8B 120.9(3)
C48 Mo4 S8B 93.6(3)
C45 Mo4 S8B 152.9(3)
S6A Mo4 S8B 31.1(3)
C46 Mo4 S8B 132.2(3)
S8A Mo4 S8B 104.9(2)
C47 Mo4 S8B 100.0(3)
S7B Mo4 S8B 68.6(4)
S6B Mo4 S5A 98.0(3)
C49 Mo4 S5A 98.66(10)
C48 Mo4 S5A 92.22(10)
C45 Mo4 S5A 132.38(10)
S6A Mo4 S5A 70.38(3)
C46 Mo4 S5A 151.08(9)
S8A Mo4 S5A 77.08(4)
C47 Mo4 S5A 119.45(10)
S7B Mo4 S5A 102.5(2)
S8B Mo4 S5A 40.5(3)
S6B Mo4 S7A 43.7(3)
C49 Mo4 S7A 137.94(11)
C48 Mo4 S7A 147.49(10)
C45 Mo4 S7A 102.71(10)
S6A Mo4 S7A 77.02(3)
C46 Mo4 S7A 90.47(9)
S8A Mo4 S7A 69.84(4)
C47 Mo4 S7A 112.81(10)
S7B Mo4 S7A 40.6(3)
S8B Mo4 S7A 101.0(2)
S5A Mo4 S7A 117.60(3)
C2 C1 C5 108.0(3)
C2 C1 C6 125.4(3)
C5 C1 C6 126.6(4)
C2 C1 Mo1 71.14(19)
C5 C1 Mo1 71.6(2)
C6 C1 Mo1 125.1(2)
C1 C2 C3 108.0(3)
C1 C2 C7 125.9(3)
C3 C2 C7 125.7(3)
C1 C2 Mo1 73.8(2)
C3 C2 Mo1 71.19(19)
C7 C2 Mo1 126.0(2)
C4 C3 C2 108.1(3)
C4 C3 C8 126.5(3)
C2 C3 C8 125.2(3)
C4 C3 Mo1 72.5(2)
C2 C3 Mo1 73.1(2)
C8 C3 Mo1 123.7(2)
C3 C4 C5 108.0(3)
C3 C4 C9 126.0(4)
C5 C4 C9 125.7(3)
C3 C4 Mo1 72.1(2)
C5 C4 Mo1 73.3(2)
C9 C4 Mo1 124.8(2)
C1 C5 C4 107.9(3)
C1 C5 C10 125.3(4)
C4 C5 C10 126.7(4)
C1 C5 Mo1 73.4(2)
C4 C5 Mo1 71.0(2)
C10 C5 Mo1 124.1(2)
C1 C6 H6A 109.5
C1 C6 H6B 109.5
H6A C6 H6B 109.5
C1 C6 H6C 109.5
H6A C6 H6C 109.5
H6B C6 H6C 109.5
C2 C7 H7A 109.5
C2 C7 H7B 109.5
H7A C7 H7B 109.5
C2 C7 H7C 109.5
H7A C7 H7C 109.5
H7B C7 H7C 109.5
C3 C8 H8A 109.5
C3 C8 H8B 109.5
H8A C8 H8B 109.5
C3 C8 H8C 109.5
H8A C8 H8C 109.5
H8B C8 H8C 109.5
C4 C9 H9A 109.5
C4 C9 H9B 109.5
H9A C9 H9B 109.5
C4 C9 H9C 109.5
H9A C9 H9C 109.5
H9B C9 H9C 109.5
C5 C10 H10A 109.5
C5 C10 H10B 109.5
H10A C10 H10B 109.5
C5 C10 H10C 109.5
H10A C10 H10C 109.5
H10B C10 H10C 109.5
C12 C11 C15 108.0(3)
C12 C11 C16 126.0(4)
C15 C11 C16 125.9(4)
C12 C11 Mo2 72.28(19)
C15 C11 Mo2 71.59(19)
C16 C11 Mo2 124.1(2)
C11 C12 C13 108.5(3)
C11 C12 C17 126.6(4)
C13 C12 C17 124.7(4)
C11 C12 Mo2 72.95(19)
C13 C12 Mo2 71.01(19)
C17 C12 Mo2 126.3(2)
C14 C13 C12 107.5(3)
C14 C13 C18 127.0(4)
C12 C13 C18 125.4(4)
C14 C13 Mo2 72.02(19)
C12 C13 Mo2 73.55(19)
C18 C13 Mo2 122.7(2)
C15 C14 C13 108.1(3)
C15 C14 C19 125.6(4)
C13 C14 C19 125.9(4)
C15 C14 Mo2 73.2(2)
C13 C14 Mo2 72.30(19)
C19 C14 Mo2 126.5(2)
C14 C15 C11 108.0(3)
C14 C15 C20 126.0(4)
C11 C15 C20 125.8(4)
C14 C15 Mo2 71.36(19)
C11 C15 Mo2 73.3(2)
C20 C15 Mo2 124.4(2)
C11 C16 H16A 109.5
C11 C16 H16B 109.5
H16A C16 H16B 109.5
C11 C16 H16C 109.5
H16A C16 H16C 109.5
H16B C16 H16C 109.5
C12 C17 H17A 109.5
C12 C17 H17B 109.5
H17A C17 H17B 109.5
C12 C17 H17C 109.5
H17A C17 H17C 109.5
H17B C17 H17C 109.5
C13 C18 H18A 109.5
C13 C18 H18B 109.5
H18A C18 H18B 109.5
C13 C18 H18C 109.5
H18A C18 H18C 109.5
H18B C18 H18C 109.5
C14 C19 H19A 109.5
C14 C19 H19B 109.5
H19A C19 H19B 109.5
C14 C19 H19C 109.5
H19A C19 H19C 109.5
H19B C19 H19C 109.5
C15 C20 H20A 109.5
C15 C20 H20B 109.5
H20A C20 H20B 109.5
C15 C20 H20C 109.5
H20A C20 H20C 109.5
H20B C20 H20C 109.5
C28 C23 C24 118.1(4)
C28 C23 C22A 119.5(4)
C24 C23 C22A 122.2(4)
C28 C23 C22B 136.0(10)
C24 C23 C22B 105.7(11)
C25 C24 C23 120.9(4)
C25 C24 H24 119.5
C23 C24 H24 119.5
C26 C25 C24 120.1(4)
C26 C25 H25 119.9
C24 C25 H25 119.9
C25 C26 C27 120.2(4)
C25 C26 H26 119.9
C27 C26 H26 119.9
C28 C27 C26 119.0(4)
C28 C27 H27 120.5
C26 C27 H27 120.5
C27 C28 C23 121.5(4)
C27 C28 H28 119.2
C23 C28 H28 119.2
C34 C29 C30 120.1(5)
C34 C29 H29 119.9
C30 C29 H29 119.9
C29 C30 C31 120.5(5)
C29 C30 H30 119.8
C31 C30 H30 119.8
C32 C31 C30 119.2(5)
C32 C31 H31 120.4
C30 C31 H31 120.4
C33 C32 C31 120.8(5)
C33 C32 H32 119.6
C31 C32 H32 119.6
C32 C33 C34 120.2(5)
C32 C33 H33 119.9
C34 C33 H33 119.9
C29 C34 C33 119.2(5)
C29 C34 H34 120.4
C33 C34 H34 120.4
C39 C35 C36 107.7(3)
C39 C35 C40 125.7(4)
C36 C35 C40 126.6(4)
C39 C35 Mo3 72.0(2)
C36 C35 Mo3 72.8(2)
C40 C35 Mo3 122.6(2)
C37 C36 C35 108.2(3)
C37 C36 C41 126.3(4)
C35 C36 C41 125.3(4)
C37 C36 Mo3 72.9(2)
C35 C36 Mo3 71.89(19)
C41 C36 Mo3 126.0(3)
C38 C37 C36 108.1(3)
C38 C37 C42 126.0(4)
C36 C37 C42 125.8(4)
C38 C37 Mo3 71.8(2)
C36 C37 Mo3 72.0(2)
C42 C37 Mo3 124.1(3)
C37 C38 C39 107.8(3)
C37 C38 C43 125.2(4)
C39 C38 C43 126.8(4)
C37 C38 Mo3 73.1(2)
C39 C38 Mo3 71.7(2)
C43 C38 Mo3 124.2(3)
C35 C39 C38 108.2(3)
C35 C39 C44 124.7(4)
C38 C39 C44 126.7(4)
C35 C39 Mo3 72.6(2)
C38 C39 Mo3 72.8(2)
C44 C39 Mo3 125.7(2)
C35 C40 H40A 109.5
C35 C40 H40B 109.5
H40A C40 H40B 109.5
C35 C40 H40C 109.5
H40A C40 H40C 109.5
H40B C40 H40C 109.5
C36 C41 H41A 109.5
C36 C41 H41B 109.5
H41A C41 H41B 109.5
C36 C41 H41C 109.5
H41A C41 H41C 109.5
H41B C41 H41C 109.5
C37 C42 H42A 109.5
C37 C42 H42B 109.5
H42A C42 H42B 109.5
C37 C42 H42C 109.5
H42A C42 H42C 109.5
H42B C42 H42C 109.5
C38 C43 H43A 109.5
C38 C43 H43B 109.5
H43A C43 H43B 109.5
C38 C43 H43C 109.5
H43A C43 H43C 109.5
H43B C43 H43C 109.5
C39 C44 H44A 109.5
C39 C44 H44B 109.5
H44A C44 H44B 109.5
C39 C44 H44C 109.5
H44A C44 H44C 109.5
H44B C44 H44C 109.5
C46 C45 C49 107.9(3)
C46 C45 C50 126.3(4)
C49 C45 C50 125.6(4)
C46 C45 Mo4 73.2(2)
C49 C45 Mo4 71.3(2)
C50 C45 Mo4 124.8(2)
C47 C46 C45 108.1(3)
C47 C46 C51 126.3(4)
C45 C46 C51 125.4(4)
C47 C46 Mo4 73.0(2)
C45 C46 Mo4 71.48(19)
C51 C46 Mo4 125.3(2)
C46 C47 C48 108.5(3)
C46 C47 C52 125.6(4)
C48 C47 C52 125.8(4)
C46 C47 Mo4 72.2(2)
C48 C47 Mo4 70.93(19)
C52 C47 Mo4 124.5(2)
C47 C48 C49 107.6(3)
C47 C48 C53 125.6(4)
C49 C48 C53 126.6(4)
C47 C48 Mo4 73.8(2)
C49 C48 Mo4 71.5(2)
C53 C48 Mo4 123.7(3)
C45 C49 C48 107.8(3)
C45 C49 C54 125.2(4)
C48 C49 C54 126.6(4)
C45 C49 Mo4 72.9(2)
C48 C49 Mo4 72.6(2)
C54 C49 Mo4 125.4(2)
C45 C50 H50A 109.5
C45 C50 H50B 109.5
H50A C50 H50B 109.5
C45 C50 H50C 109.5
H50A C50 H50C 109.5
H50B C50 H50C 109.5
C46 C51 H51A 109.5
C46 C51 H51B 109.5
H51A C51 H51B 109.5
C46 C51 H51C 109.5
H51A C51 H51C 109.5
H51B C51 H51C 109.5
C47 C52 H52A 109.5
C47 C52 H52B 109.5
H52A C52 H52B 109.5
C47 C52 H52C 109.5
H52A C52 H52C 109.5
H52B C52 H52C 109.5
C48 C53 H53A 109.5
C48 C53 H53B 109.5
H53A C53 H53B 109.5
C48 C53 H53C 109.5
H53A C53 H53C 109.5
H53B C53 H53C 109.5
C49 C54 H54A 109.5
C49 C54 H54B 109.5
H54A C54 H54B 109.5
C49 C54 H54C 109.5
H54A C54 H54C 109.5
H54B C54 H54C 109.5
C68 C63 C64 119.9(5)
C68 C63 H63 120.1
C64 C63 H63 120.1
C65 C64 C63 120.5(5)
C65 C64 H64 119.8
C63 C64 H64 119.8
C64 C65 C66 119.4(5)
C64 C65 H65 120.3
C66 C65 H65 120.3
C67 C66 C65 119.6(6)
C67 C66 H66 120.2
C65 C66 H66 120.2
C68 C67 C66 120.4(6)
C68 C67 H67 119.8
C66 C67 H67 119.8
C63 C68 C67 120.3(5)
C63 C68 H68 119.9
C67 C68 H68 119.9
Mo1 S1A Mo2 65.75(3)
C21A S2A Mo2 113.6(2)
C21A S2A Mo1 113.0(6)
Mo2 S2A Mo1 62.44(2)
Mo1 S3A Mo2 66.74(3)
C22A S4A Mo2 112.00(13)
C22A S4A Mo1 116.22(17)
Mo2 S4A Mo1 62.47(2)
C56A S5A Mo3 112.39(14)
C56A S5A Mo4 115.95(17)
Mo3 S5A Mo4 62.63(3)
Mo4 S6A Mo3 66.46(3)
C55A S7A Mo4 113.47(15)
C55A S7A Mo3 114.55(15)
Mo4 S7A Mo3 62.13(3)
Mo4 S8A Mo3 65.92(3)
C23 C22A S4A 111.9(3)
C23 C22A H22A 109.2
S4A C22A H22A 109.2
C23 C22A H22B 109.2
S4A C22A H22B 109.2
H22A C22A H22B 107.9
C57A C56A S5A 113.8(3)
C57A C56A H56A 108.8
S5A C56A H56A 108.8
C57A C56A H56B 108.8
S5A C56A H56B 108.8
H56A C56A H56B 107.7
C58A C57A C62A 117.4(4)
C58A C57A C56A 120.0(4)
C62A C57A C56A 122.5(4)
C59A C58A C57A 122.2(5)
C59A C58A H58 118.9
C57A C58A H58 118.9
C58A C59A C60A 120.5(4)
C58A C59A H59 119.8
C60A C59A H59 119.8
C59A C60A C61A 118.9(4)
C59A C60A H60 120.5
C61A C60A H60 120.5
C62A C61A C60A 119.5(4)
C62A C61A H61 120.2
C60A C61A H61 120.2
C61A C62A C57A 121.4(4)
C61A C62A H62 119.3
C57A C62A H62 119.3
Mo2 S1B Mo1 64.7(3)
C21B S2B Mo2 110(7)
C21B S2B Mo1 108.6(9)
Mo2 S2B Mo1 61.0(3)
Mo1 S3B Mo2 69.3(3)
C22B S4B Mo2 109.2(7)
C22B S4B Mo1 109.3(16)
Mo2 S4B Mo1 63.7(3)
C56B S5B Mo3 112.4(9)
C56B S5B Mo4 119.6(14)
Mo3 S5B Mo4 60.7(3)
Mo4 S6B Mo3 68.8(3)
C55B S7B Mo4 106.3(14)
C55B S7B Mo3 108.2(14)
Mo4 S7B Mo3 63.8(3)
Mo3 S8B Mo4 64.9(3)
S2B C21B H21D 109.5
S2B C21B H21E 109.5
H21D C21B H21E 109.5
S2B C21B H21F 109.5
H21D C21B H21F 109.5
H21E C21B H21F 109.5
C23 C22B S4B 127.8(13)
C23 C22B H22C 105.4
S4B C22B H22C 105.4
C23 C22B H22D 105.4
S4B C22B H22D 105.4
H22C C22B H22D 106.0
S7B C55B H55D 109.5
S7B C55B H55E 109.5
H55D C55B H55E 109.5
S7B C55B H55F 109.5
H55D C55B H55F 109.5
H55E C55B H55F 109.5
C57B C56B S5B 113.6(19)
C57B C56B H56C 108.8
S5B C56B H56C 108.8
C57B C56B H56D 108.8
S5B C56B H56D 108.8
H56C C56B H56D 107.7
C58B C57B C62B 120.0
C58B C57B C56B 121(2)
C62B C57B C56B 119(2)
C57B C58B C59B 120.0
C57B C58B H58B 120.0
C59B C58B H58B 120.0
C58B C59B C60B 120.0
C58B C59B H59B 120.0
C60B C59B H59B 120.0
C59B C60B C61B 120.0
C59B C60B H60B 120.0
C61B C60B H60B 120.0
C62B C61B C60B 120.0
C62B C61B H61B 120.0
C60B C61B H61B 120.0
C61B C62B C57B 120.0
C61B C62B H62B 120.0
C57B C62B H62B 120.0

loop_
_geom_bond_atom_site_label_1
_geom_bond_atom_site_label_2
_geom_bond_distance
Mo1 S3B 2.258(11)
Mo1 C3 2.320(3)
Mo1 C4 2.325(3)
Mo1 S3A 2.3376(10)
Mo1 C2 2.345(3)
Mo1 C5 2.356(3)
Mo1 S1A 2.3719(10)
Mo1 C1 2.380(3)
Mo1 S1B 2.452(11)
Mo1 S4B 2.453(11)
Mo1 S4A 2.4877(10)
Mo1 S2A 2.4891(10)
Mo2 S3B 2.276(11)
Mo2 C14 2.323(3)
Mo2 C13 2.326(3)
Mo2 S3A 2.3466(10)
Mo2 C15 2.347(3)
Mo2 C12 2.360(3)
Mo2 S1B 2.362(11)
Mo2 C11 2.368(3)
Mo2 S1A 2.3745(10)
Mo2 S4B 2.425(11)
Mo2 S4A 2.4806(10)
Mo2 S2A 2.4818(10)
Mo3 S6B 2.293(11)
Mo3 C39 2.326(3)
Mo3 C35 2.333(3)
Mo3 C38 2.340(4)
Mo3 C36 2.345(3)
Mo3 S6A 2.3543(10)
Mo3 C37 2.357(4)
Mo3 S8B 2.364(11)
Mo3 S8A 2.3682(10)
Mo3 S7B 2.444(11)
Mo3 S5A 2.4743(10)
Mo3 S7A 2.4989(10)
Mo4 S6B 2.269(11)
Mo4 C49 2.316(4)
Mo4 C48 2.331(3)
Mo4 C45 2.336(3)
Mo4 S6A 2.3458(10)
Mo4 C46 2.359(3)
Mo4 S8A 2.3663(10)
Mo4 C47 2.368(3)
Mo4 S7B 2.429(11)
Mo4 S8B 2.435(11)
Mo4 S5A 2.4813(10)
Mo4 S7A 2.4931(10)
C1 C2 1.424(5)
C1 C5 1.426(5)
C1 C6 1.499(5)
C2 C3 1.431(5)
C2 C7 1.498(5)
C3 C4 1.415(5)
C3 C8 1.499(5)
C4 C5 1.435(5)
C4 C9 1.502(5)
C5 C10 1.505(5)
C6 H6A 0.9800
C6 H6B 0.9800
C6 H6C 0.9800
C7 H7A 0.9800
C7 H7B 0.9800
C7 H7C 0.9800
C8 H8A 0.9800
C8 H8B 0.9800
C8 H8C 0.9800
C9 H9A 0.9800
C9 H9B 0.9800
C9 H9C 0.9800
C10 H10A 0.9800
C10 H10B 0.9800
C10 H10C 0.9800
C11 C12 1.413(5)
C11 C15 1.424(5)
C11 C16 1.495(5)
C12 C13 1.426(5)
C12 C17 1.500(5)
C13 C14 1.424(5)
C13 C18 1.502(5)
C14 C15 1.422(5)
C14 C19 1.499(5)
C15 C20 1.500(5)
C16 H16A 0.9800
C16 H16B 0.9800
C16 H16C 0.9800
C17 H17A 0.9800
C17 H17B 0.9800
C17 H17C 0.9800
C18 H18A 0.9800
C18 H18B 0.9800
C18 H18C 0.9800
C19 H19A 0.9800
C19 H19B 0.9800
C19 H19C 0.9800
C20 H20A 0.9800
C20 H20B 0.9800
C20 H20C 0.9800
C23 C28 1.385(5)
C23 C24 1.393(6)
C23 C22A 1.514(5)
C23 C22B 1.518(11)
C24 C25 1.377(6)
C24 H24 0.9500
C25 C26 1.368(7)
C25 H25 0.9500
C26 C27 1.399(7)
C26 H26 0.9500
C27 C28 1.377(6)
C27 H27 0.9500
C28 H28 0.9500
C29 C34 1.366(6)
C29 C30 1.367(6)
C29 H29 0.9500
C30 C31 1.376(6)
C30 H30 0.9500
C31 C32 1.366(7)
C31 H31 0.9500
C32 C33 1.353(8)
C32 H32 0.9500
C33 C34 1.388(7)
C33 H33 0.9500
C34 H34 0.9500
C35 C39 1.419(5)
C35 C36 1.420(5)
C35 C40 1.502(5)
C36 C37 1.419(6)
C36 C41 1.497(5)
C37 C38 1.415(6)
C37 C42 1.495(6)
C38 C39 1.421(5)
C38 C43 1.508(6)
C39 C44 1.514(5)
C40 H40A 0.9800
C40 H40B 0.9800
C40 H40C 0.9800
C41 H41A 0.9800
C41 H41B 0.9800
C41 H41C 0.9800
C42 H42A 0.9800
C42 H42B 0.9800
C42 H42C 0.9800
C43 H43A 0.9800
C43 H43B 0.9800
C43 H43C 0.9800
C44 H44A 0.9800
C44 H44B 0.9800
C44 H44C 0.9800
C45 C46 1.425(5)
C45 C49 1.429(5)
C45 C50 1.503(5)
C46 C47 1.414(5)
C46 C51 1.501(5)
C47 C48 1.425(5)
C47 C52 1.505(5)
C48 C49 1.431(5)
C48 C53 1.497(5)
C49 C54 1.499(5)
C50 H50A 0.9800
C50 H50B 0.9800
C50 H50C 0.9800
C51 H51A 0.9800
C51 H51B 0.9800
C51 H51C 0.9800
C52 H52A 0.9800
C52 H52B 0.9800
C52 H52C 0.9800
C53 H53A 0.9800
C53 H53B 0.9800
C53 H53C 0.9800
C54 H54A 0.9800
C54 H54B 0.9800
C54 H54C 0.9800
C63 C68 1.358(7)
C63 C64 1.383(7)
C63 H63 0.9500
C64 C65 1.355(8)
C64 H64 0.9500
C65 C66 1.390(8)
C65 H65 0.9500
C66 C67 1.372(8)
C66 H66 0.9500
C67 C68 1.359(8)
C67 H67 0.9500
C68 H68 0.9500
S2A C21A 1.835(15)
S4A C22A 1.860(4)
S5A C56A 1.842(4)
S7A C55A 1.838(4)
C21A H21A 0.9800
C21A H21B 0.9800
C21A H21C 0.9800
C22A H22A 0.9900
C22A H22B 0.9900
C55A H55A 0.9800
C55A H55B 0.9800
C55A H55C 0.9800
C56A C57A 1.515(6)
C56A H56A 0.9900
C56A H56B 0.9900
C57A C58A 1.381(6)
C57A C62A 1.383(6)
C58A C59A 1.358(6)
C58A H58 0.9500
C59A C60A 1.374(6)
C59A H59 0.9500
C60A C61A 1.398(6)
C60A H60 0.9500
C61A C62A 1.382(6)
C61A H61 0.9500
C62A H62 0.9500
S2B C21B 1.835(19)
S4B C22B 1.859(11)
S5B C56B 1.843(10)
S7B C55B 1.833(10)
C21B H21D 0.9800
C21B H21E 0.9800
C21B H21F 0.9800
C22B H22C 0.9900
C22B H22D 0.9900
C55B H55D 0.9800
C55B H55E 0.9800
C55B H55F 0.9800
C56B C57B 1.518(11)
C56B H56C 0.9900
C56B H56D 0.9900
C57B C58B 1.3900
C57B C62B 1.3900
C58B C59B 1.3900
C58B H58B 0.9500
C59B C60B 1.3900
C59B H59B 0.9500
C60B C61B 1.3900
C60B H60B 0.9500
C61B C62B 1.3900
C61B H61B 0.9500
C62B H62B 0.9500
